data_2009399
loop_
_publ_author_name
'Clegg, William'
'Birkby, Sara L.'
'Banister, Arthur J.'
'Rawson, Jeremy M.'
'Wait, Simon, T.'
'Rizkallah, Pierre'
'Harding, Marjorie M.'
'Blake, Alexander J.'

_publ_section_title
;
 Structures of [PhCNSSN]~2~[Pt(mnt)~2~] and
 [(<i>p</i>-ClC~6~H~4~CNSSN)~2~Cl][Pt(mnt)~2~] (mnt =
 maleonitriledithiolato ligand)
;
_journal_issue 1
_journal_name_full 'Acta Crystallographica Section C'
_journal_page_first 28
_journal_page_last 33
_journal_paper_doi 10.1107/S0108270193006651
_journal_volume 50
_journal_year 1994
_chemical_formula_moiety '(C7 H5 N2 S2)2 [Pt (C4 N2 S2 )2 ]'
_chemical_formula_sum 'C22 H10 N8 Pt S8'
_chemical_formula_weight 837.95
_chemical_name_systematic '4-Phenyl-1,2-dithia-3,5-diazolinium bis(maleonitrliedithiolato)platinum'
_space_group_IT_number 2
_symmetry_cell_setting triclinic
_symmetry_space_group_name_Hall '-P 1'
_symmetry_space_group_name_H-M 'P -1'
_cell_angle_alpha 85.21(3)
_cell_angle_beta 76.840(11)
_cell_angle_gamma 79.726(9)
_cell_formula_units_Z 1
_cell_length_a 6.624(2)
_cell_length_b 10.165(3)
_cell_length_c 10.549(3)
_cell_measurement_reflns_used 247
_cell_measurement_temperature 295(10)
_cell_measurement_theta_max 30
_cell_measurement_theta_min 3.5
_cell_volume 679.9(3)
_computing_cell_refinement MADNES
_computing_data_collection 'MADNES (Messerschmidt & Pflugarth, 1987)'
_computing_data_reduction 'CCP4 ROTAVATA; CCP4 AGROVATA (Smtih & Wonacott, 1979)'
_computing_molecular_graphics SHELXTL/PC
_computing_publication_material 'SHELXL92 and local programs'
_computing_structure_refinement 'SHELXL92 (Sheldrick, 1992)'
_computing_structure_solution 'SHELXTL/PC (Sheldrick, 1990)'
_diffrn_ambient_temperature 295(10)
_diffrn_measurement_device 'Enraf-Nonius FAST diffractometer'
_diffrn_measurement_method '\f rotation of crystal'
_diffrn_radiation_monochromator 'Curved Si(111)'
_diffrn_radiation_source 'Daresbury synchrotron; wiggler station 9.6'
_diffrn_radiation_type synchrotron
_diffrn_radiation_wavelength 0.910(5)
_diffrn_reflns_av_sigmaI/netI 0.1041
_diffrn_reflns_limit_h_max 6
_diffrn_reflns_limit_h_min -6
_diffrn_reflns_limit_k_max 11
_diffrn_reflns_limit_k_min -11
_diffrn_reflns_limit_l_max 11
_diffrn_reflns_limit_l_min 0
_diffrn_reflns_number 1367
_diffrn_reflns_theta_max 30.49
_diffrn_reflns_theta_min 3.56
_diffrn_standards_number 0
_exptl_absorpt_coefficient_mu 9.42
_exptl_absorpt_correction_T_max 1.916
_exptl_absorpt_correction_T_min 0.679
_exptl_absorpt_correction_type 'refdelf (Walker & Stuart, 1983)'
_exptl_crystal_colour black
_exptl_crystal_density_diffrn 2.047
_exptl_crystal_F_000 404
_exptl_crystal_size_max 0.20
_exptl_crystal_size_mid 0.10
_exptl_crystal_size_min 0.01
_refine_diff_density_max 1.359
_refine_diff_density_min -1.170
_refine_ls_extinction_method none
_refine_ls_goodness_of_fit_all 1.040
_refine_ls_goodness_of_fit_obs 1.054
_refine_ls_matrix_type full
_refine_ls_number_parameters 178
_refine_ls_number_reflns 1367
_refine_ls_number_restraints 0
_refine_ls_restrained_S_all 1.040
_refine_ls_restrained_S_obs 1.054
_refine_ls_R_factor_all 0.0441
_refine_ls_R_factor_obs 0.0430
_refine_ls_shift/esd_max 0.001
_refine_ls_shift/esd_mean 0.000
_refine_ls_structure_factor_coef Fsqd
_refine_ls_weighting_scheme
;calc w = 1/[s^2^(Fo^2^) + ( 0.0370P)^2^ + 0.7694P] where P =
(Fo^2^ + 2Fc^2^)/3
;
_refine_ls_wR_factor_all 0.1009
_refine_ls_wR_factor_obs 0.0998
_reflns_number_observed 1309
_reflns_number_total 1367
_reflns_observed_criterion >2sigma(I)
_cod_data_source_file mu1046.cif
_cod_data_source_block plato
_cod_original_cell_volume 679.8(3)
_cod_database_code 2009399

loop_
_symmetry_equiv_pos_as_xyz
'x, y, z'
'-x, -y, -z'

loop_
_atom_site_aniso_label
_atom_site_aniso_U_11
_atom_site_aniso_U_22
_atom_site_aniso_U_33
_atom_site_aniso_U_12
_atom_site_aniso_U_13
_atom_site_aniso_U_23
Pt 0.0427(5) 0.0368(4) 0.0379(4) -0.0041(3) -0.0090(3) -0.0028(2)
S1 0.035(2) 0.0293(14) 0.0423(14) -0.007(2) -0.0146(13) 0.0069(11)
S2 0.043(2) 0.0323(13) 0.0316(13) -0.002(2) -0.0128(12) 0.0014(10)
C1 0.058(9) 0.023(5) 0.033(5) 0.003(6) -0.014(5) -0.003(4)
C2 0.032(7) 0.030(6) 0.027(5) -0.010(6) -0.003(5) -0.003(4)
C3 0.056(11) 0.037(7) 0.033(5) 0.008(8) -0.014(6) -0.004(5)
C4 0.045(8) 0.030(6) 0.035(5) 0.003(6) -0.007(5) -0.001(5)
N1 0.058(10) 0.040(6) 0.065(6) -0.015(7) -0.017(6) 0.004(5)
N2 0.058(8) 0.043(6) 0.056(6) 0.006(6) -0.012(5) 0.007(5)
S3 0.050(2) 0.0341(14) 0.0383(14) 0.002(2) -0.0074(13) 0.0006(11)
S4 0.062(2) 0.040(2) 0.042(2) -0.011(2) -0.0119(15) -0.0039(12)
N3 0.052(7) 0.033(5) 0.031(4) 0.009(5) 0.003(4) 0.002(3)
N4 0.044(8) 0.043(5) 0.040(5) -0.010(6) -0.016(5) 0.000(4)
C5 0.020(8) 0.054(7) 0.021(5) -0.004(7) -0.002(5) -0.005(5)
C6 0.067(10) 0.036(6) 0.023(5) 0.007(8) -0.007(6) -0.004(4)
C7 0.062(11) 0.048(7) 0.030(6) -0.005(8) -0.009(6) -0.003(5)
C8 0.089(12) 0.054(8) 0.040(6) -0.020(8) 0.000(7) 0.001(6)
C9 0.094(14) 0.045(7) 0.044(7) -0.009(9) 0.002(8) 0.007(6)
C10 0.081(13) 0.064(9) 0.041(7) -0.001(9) -0.014(7) 0.011(6)
C11 0.078(11) 0.046(7) 0.039(6) -0.008(7) -0.018(6) 0.000(5)

loop_
_atom_site_label
_atom_site_fract_x
_atom_site_fract_y
_atom_site_fract_z
_atom_site_U_iso_or_equiv
_atom_site_thermal_displace_type
_atom_site_calc_flag
_atom_site_refinement_flags
_atom_site_occupancy
_atom_site_disorder_group
_atom_site_type_symbol
Pt 0.5 0.5 0.5 0.0393(5) Uani d S 1 . Pt
S1 0.2493(4) 0.3711(2) 0.5056(2) 0.035(2) Uani d . 1 . S
S2 0.6950(4) 0.3288(2) 0.5966(2) 0.036(2) Uani d . 1 . S
C1 0.3533(19) 0.2229(10) 0.5750(9) 0.039(9) Uani d . 1 . C
C2 0.5454(16) 0.2052(9) 0.6175(8) 0.030(7) Uani d . 1 . C
C3 0.2437(22) 0.1115(12) 0.5895(9) 0.043(11) Uani d . 1 . C
C4 0.6005(18) 0.0836(10) 0.6892(9) 0.038(8) Uani d . 1 . C
N1 0.1575(19) 0.0216(11) 0.6038(10) 0.053(10) Uani d . 1 . N
N2 0.6508(16) -0.0126(9) 0.7500(9) 0.055(8) Uani d . 1 . N
S3 0.9519(5) 0.2469(2) 0.3341(2) 0.042(2) Uani d . 1 . S
S4 0.7044(5) 0.2203(3) 0.2579(3) 0.048(2) Uani d . 1 . S
N3 0.9759(15) 0.3902(8) 0.2648(7) 0.043(7) Uani d . 1 . N
N4 0.6806(17) 0.3667(9) 0.1864(8) 0.041(8) Uani d . 1 . N
C5 0.8225(17) 0.4373(11) 0.1952(8) 0.032(8) Uani d . 1 . C
C6 0.8257(21) 0.5769(11) 0.1349(9) 0.045(10) Uani d . 1 . C
C7 0.9760(22) 0.6465(11) 0.1466(10) 0.047(11) Uani d . 1 . C
H7 1.0770(22) 0.6082(11) 0.1917(10) 0.057 Uiso calc R 1 . H
C8 0.9799(24) 0.7747(12) 0.0915(10) 0.062(12) Uani d . 1 . C
H8 1.0832(24) 0.8213(12) 0.0991(10) 0.074 Uiso calc R 1 . H
C9 0.8231(26) 0.8331(13) 0.0234(11) 0.064(14) Uani d . 1 . C
H9 0.8205(26) 0.9190(13) -0.0122(11) 0.077 Uiso calc R 1 . H
C10 0.6770(25) 0.7602(14) 0.0116(11) 0.064(13) Uani d . 1 . C
H10 0.5774(25) 0.7971(14) -0.0350(11) 0.077 Uiso calc R 1 . H
C11 0.6715(22) 0.6338(11) 0.0662(10) 0.054(11) Uani d . 1 . C
H11 0.5686(22) 0.5871(11) 0.0580(10) 0.065 Uiso calc R 1 . H

loop_
_atom_type_symbol
_atom_type_description
_atom_type_scat_dispersion_real
_atom_type_scat_dispersion_imag
_atom_type_scat_source
C C 0.0033 0.0016 'Cromer \& Liberman (1970, 1981)'
H H 0.0000 0.0000 'Cromer \& Liberman (1970, 1981)'
N N 0.0070 0.0060 'Cromer \& Liberman (1970, 1981)'
S S 0.1620 0.2030 'Cromer \& Liberman (1970, 1981)'
Pt Pt -7.9980 10.7550 'Cromer \& Liberman (1970, 1981)'

loop_
_geom_angle_atom_site_label_1
_geom_angle_atom_site_label_2
_geom_angle_atom_site_label_3
_geom_angle_site_symmetry_1
_geom_angle_site_symmetry_3
_geom_angle
_geom_angle_publ_flag
S1 Pt S1 2_666 . 180.0 ?
S1 Pt S2 2_666 . 89.15(10) ?
S1 Pt S2 . . 90.85(10) yes
S1 Pt S2 2_666 2_666 90.85(10) ?
S1 Pt S2 . 2_666 89.15(10) ?
S2 Pt S2 . 2_666 180.0 ?
C1 S1 Pt . . 101.8(4) yes
C2 S2 Pt . . 102.5(3) yes
C2 C1 C3 . . 118.2(9) yes
C2 C1 S1 . . 122.9(9) yes
C3 C1 S1 . . 118.9(8) yes
C1 C2 C4 . . 117.4(10) yes
C1 C2 S2 . . 121.8(7) yes
C4 C2 S2 . . 120.6(8) yes
N1 C3 C1 . . 178.4(10) yes
N2 C4 C2 . . 177.1(12) yes
N3 S3 S4 . . 96.0(4) yes
N4 S4 S3 . . 94.5(4) yes
C5 N3 S3 . . 112.6(9) yes
C5 N4 S4 . . 114.8(7) yes
N4 C5 N3 . . 121.8(10) yes
N4 C5 C6 . . 122.6(9) ?
N3 C5 C6 . . 115.6(12) ?
C7 C6 C11 . . 120.2(11) ?
C7 C6 C5 . . 120.5(10) ?
C11 C6 C5 . . 119.3(13) ?
C6 C7 C8 . . 120.8(12) ?
C7 C8 C9 . . 119.2(15) ?
C10 C9 C8 . . 118.6(13) ?
C9 C10 C11 . . 122.6(13) ?
C10 C11 C6 . . 118.6(14) ?

loop_
_geom_bond_atom_site_label_1
_geom_bond_atom_site_label_2
_geom_bond_site_symmetry_2
_geom_bond_distance
_geom_bond_publ_flag
Pt S1 2_666 2.280(3) ?
Pt S1 . 2.280(3) yes
Pt S2 . 2.288(2) yes
Pt S2 2_666 2.288(2) ?
S1 C1 . 1.719(9) yes
S2 C2 . 1.705(11) yes
C1 C2 . 1.420(15) yes
C1 C3 . 1.43(2) yes
C2 C4 . 1.429(13) yes
C3 N1 . 1.144(16) yes
C4 N2 . 1.164(13) yes
S3 N3 . 1.591(9) yes
S3 S4 . 2.050(4) yes
S4 N4 . 1.610(9) yes
N3 C5 . 1.382(13) yes
N4 C5 . 1.303(15) yes
C5 C6 . 1.507(16) ?
C6 C7 . 1.353(19) ?
C6 C11 . 1.400(17) ?
C7 C8 . 1.383(17) ?
C8 C9 . 1.412(19) ?
C9 C10 . 1.35(2) ?
C10 C11 . 1.366(18) ?
